data_1005004
loop_
_publ_author_name
'Li, J'
'Badding, M E'
'DiSalvo, F J'

_publ_section_title
;
New layered ternary niobium tellurides: synthesis, structure and
properties of NbMTe~2~ (M=Fe, Co)
;
_journal_coden_ASTM INOCAJ
_journal_name_full 'Inorganic Chemistry'
_journal_page_first 1050
_journal_page_last 1054
_journal_paper_doi 10.1021/ic00032a024
_journal_volume 31
_journal_year 1992
_chemical_formula_structural 'Nb Fe Te2'
_chemical_formula_sum 'Fe Nb Te2'
_chemical_name_systematic 'Niobium(II) iron telluride'
_space_group_IT_number 53
_symmetry_cell_setting orthorhombic
_symmetry_Int_Tables_number 53
_symmetry_space_group_name_Hall '-P 2ac 2'
_symmetry_space_group_name_H-M 'P m n a'
_cell_angle_alpha 90
_cell_angle_beta 90
_cell_angle_gamma 90
_cell_formula_units_Z 4
_cell_length_a 7.922(1)
_cell_length_b 7.239(1)
_cell_length_c 6.243(1)
_cell_volume 358.0
_refine_ls_R_factor_all 0.041
_cod_database_code 1005004

loop_
_symmetry_equiv_pos_as_xyz
x,y,z
x,-y,-z
1/2-x,y,1/2-z
1/2-x,-y,1/2+z
-x,-y,-z
-x,y,z
1/2+x,-y,1/2+z
1/2+x,y,1/2-z

loop_
_atom_site_aniso_label
_atom_site_aniso_U_11
_atom_site_aniso_U_12
_atom_site_aniso_U_13
_atom_site_aniso_U_22
_atom_site_aniso_U_23
_atom_site_aniso_U_33
Nb1 0.017(1) 0. 0. 0.028(1) -0.008(1) 0.023(1)
Fe1 0.017(1) 0. 0. 0.025(1) -0.002(1) 0.019(1)
Te1 0.017(1) 0. 0.003(1) 0.019(1) 0. 0.019(1)
Te2 0.034(1) 0. 0. 0.024(1) 0.003(1) 0.016(1)

loop_
_atom_site_label
_atom_site_type_symbol
_atom_site_symmetry_multiplicity
_atom_site_Wyckoff_symbol
_atom_site_fract_x
_atom_site_fract_y
_atom_site_fract_z
_atom_site_occupancy
_atom_site_attached_hydrogens
_atom_site_calc_flag
Nb1 Nb2+ 4 f 0.7981(1) 0.5 0. 1. 0 d
Fe1 Fe2+ 4 h 0. 0.3836(3) 0.6465(2) 1. 0 d
Te1 Te2- 4 g 0.75 0.1808(1) 0.75 1. 0 d
Te2 Te2- 4 h 0. 0.7257(1) 0.7508(1) 1. 0 d

loop_
_atom_type_symbol
_atom_type_oxidation_number
Nb2+ 2.000
Fe2+ 2.000
Te2- -2.000
